data_7222935
loop_
_publ_author_name
'Abriel, W.'
'du Bois, A.'

_publ_section_title
;
 Die Kristallstrukturen von Verbindungen des Typs A2 Te X6 (A= K, NH4, Rb,
 Cs; X= Cl, Br, I)
;
_journal_name_full
;
Zeitschrift fuer Naturforschung, Teil B. Anorganische Chemie, Organische 
Chemie (42,1987-)
;
_journal_page_first 1187
_journal_page_last 1194
_journal_volume 44
_journal_year 1989
_chemical_formula_sum 'H8 I6 N2 Te'
_chemical_name_systematic '(N H4)2 (Te I6)'
_space_group_IT_number 14
_symmetry_space_group_name_Hall '-P 2yn'
_symmetry_space_group_name_H-M 'P 1 21/n 1'
_cell_angle_alpha 90
_cell_angle_beta 89.605
_cell_angle_gamma 90
_cell_formula_units_Z 2
_cell_length_a 8.0694
_cell_length_b 8.0926
_cell_length_c 11.7498
_cell_volume 767.272
_citation_journal_id_ASTM ZNBSEN
_cod_data_source_file Abriel_ZNBSEN_1989_1973.cif
_cod_data_source_block H8I6N2Te1
_cod_original_cell_volume 767.2722
_cod_original_sg_symbol_Hall '-P 2ybc (x-z,y,z)'
_cod_original_formula_sum 'H8 I6 N2 Te1'
_cod_database_code 7222935

loop_
_symmetry_equiv_pos_as_xyz
x,y,z
-x+1/2,y+1/2,-z+1/2
-x,-y,-z
x-1/2,-y-1/2,z-1/2

loop_
_atom_site_label
_atom_site_type_symbol
_atom_site_fract_x
_atom_site_fract_y
_atom_site_fract_z
_atom_site_occupancy
_atom_site_U_iso_or_equiv
I2 I-1 -0.2103 0.295 -0.0169 1 0.0
N1 N-3 0.007 -0.538 0.251 1 0.0
I1 I-1 0.0415 0.0026 -0.2479 1 0.0
Te1 Te+4 0 0 0 1 0.0
I3 I-1 0.2932 0.212 0.0228 1 0.0
